data_2206936
loop_
_publ_author_name
'Xu, Liang-Zhong'
'Yu, Guan-Ping'
'Yin, Shu-Mei'
'Zhou, Kai'
'Yang, Shuang-Hua'

_publ_section_title 2-{5-[(1<i>H</i>-1,2,4-Triazol-1-yl)methyl]-1,3,4-oxadiazol-2-ylthio}-1-(2,4-dichlorophenyl)ethanone
_journal_issue 10
_journal_name_full 'Acta Crystallographica Section E'
_journal_page_first o3375
_journal_page_last o3376
_journal_paper_doi 10.1107/S1600536805029806
_journal_volume 61
_journal_year 2005
_chemical_formula_iupac 'C13 H9 Cl2 N5 O2 S'
_chemical_formula_moiety 'C13 H9 Cl2 N5 O2 S'
_chemical_formula_sum 'C13 H9 Cl2 N5 O2 S'
_chemical_formula_weight 370.21
_chemical_name_systematic
;
 2-(5-((1H-1,2,4-triazol-1-yl)methyl)-1,3,4-oxadiazol-2-ylthio)-1
-(2,4-dichlorophenyl)ethanone
;
_space_group_IT_number 14
_symmetry_cell_setting monoclinic
_symmetry_space_group_name_Hall '-P 2ybc'
_symmetry_space_group_name_H-M 'P 1 21/c 1'
_atom_sites_solution_hydrogens geom
_atom_sites_solution_primary direct
_atom_sites_solution_secondary difmap
_audit_creation_method SHELXL-97
_cell_angle_alpha 90.00
_cell_angle_beta 97.217(3)
_cell_angle_gamma 90.00
_cell_formula_units_Z 4
_cell_length_a 7.3130(13)
_cell_length_b 25.231(4)
_cell_length_c 8.4269(15)
_cell_measurement_reflns_used 2652
_cell_measurement_temperature 294(2)
_cell_measurement_theta_max 25.62
_cell_measurement_theta_min 2.57
_cell_volume 1542.6(5)
_computing_cell_refinement 'SAINT (Bruker, 1999)'
_computing_data_collection 'SMART (Bruker, 1998)'
_computing_data_reduction SAINT
_computing_molecular_graphics 'SHELXTL (Bruker, 1999)'
_computing_publication_material SHELXTL
_computing_structure_refinement 'SHELXL97 (Sheldrick, 1997)'
_computing_structure_solution 'SHELXS97 (Sheldrick, 1997)'
_diffrn_ambient_temperature 294(2)
_diffrn_measured_fraction_theta_full 0.997
_diffrn_measured_fraction_theta_max 0.997
_diffrn_measurement_device_type 'Bruker SMART CCD area-detector'
_diffrn_measurement_method '\f and \w scans'
_diffrn_radiation_monochromator graphite
_diffrn_radiation_source 'fine-focus sealed tube'
_diffrn_radiation_type MoK\a
_diffrn_radiation_wavelength 0.71073
_diffrn_reflns_av_R_equivalents 0.0282
_diffrn_reflns_av_sigmaI/netI 0.0376
_diffrn_reflns_limit_h_max 9
_diffrn_reflns_limit_h_min -7
_diffrn_reflns_limit_k_max 31
_diffrn_reflns_limit_k_min -28
_diffrn_reflns_limit_l_max 10
_diffrn_reflns_limit_l_min -10
_diffrn_reflns_number 8564
_diffrn_reflns_theta_full 26.40
_diffrn_reflns_theta_max 26.40
_diffrn_reflns_theta_min 1.61
_diffrn_standards_number 0
_exptl_absorpt_coefficient_mu 0.572
_exptl_absorpt_correction_T_max 0.923
_exptl_absorpt_correction_T_min 0.880
_exptl_absorpt_correction_type multi-scan
_exptl_absorpt_process_details '(SADABS; Sheldrick, 1996)'
_exptl_crystal_colour colourless
_exptl_crystal_density_diffrn 1.594
_exptl_crystal_density_method 'not measured'
_exptl_crystal_description block
_exptl_crystal_F_000 752
_exptl_crystal_size_max 0.22
_exptl_crystal_size_mid 0.16
_exptl_crystal_size_min 0.14
_refine_diff_density_max 0.458
_refine_diff_density_min -0.350
_refine_ls_extinction_method none
_refine_ls_goodness_of_fit_ref 1.023
_refine_ls_hydrogen_treatment constr
_refine_ls_matrix_type full
_refine_ls_number_parameters 208
_refine_ls_number_reflns 3149
_refine_ls_number_restraints 0
_refine_ls_restrained_S_all 1.023
_refine_ls_R_factor_all 0.0705
_refine_ls_R_factor_gt 0.0399
_refine_ls_shift/su_max 0.001
_refine_ls_shift/su_mean 0.000
_refine_ls_structure_factor_coef Fsqd
_refine_ls_weighting_details 'calc w=1/[\s^2^(Fo^2^)+(0.0334P)^2^+0.9960P] where P=(Fo^2^+2Fc^2^)/3'
_refine_ls_weighting_scheme calc
_refine_ls_wR_factor_gt 0.0845
_refine_ls_wR_factor_ref 0.0968
_reflns_number_gt 2155
_reflns_number_total 3149
_reflns_threshold_expression I>2\s(I)
_cod_data_source_file cv6581.cif
_cod_data_source_block I
_cod_depositor_comments
;
The following automatic conversions were performed:
'_symmetry_cell_setting' value 'Monoclinic' changed to 'monoclinic'
according to '/home/saulius/struct/CIF-dictionaries/cif_core.dic'
dictionary named 'cif_core.dic' version 2.4.1 from 2010-06-29.

Automatic conversion script
Id: cif_fix_enum 1527 2010-12-29 10:47:43Z saulius 

The following automatic conversions were performed:

'_symmetry_cell_setting' value 'Monoclinic' changed to 'monoclinic'
according to /home/saulius/struct/CIF-dictionaries/cif_core.dic
dictionary named 'cif_core.dic' version 2.4.1 from 2010-06-29.

Automatic conversion script
Id: cif_fix_values 1715 2011-07-08 13:25:40Z adriana 
;
_cod_original_cell_volume 1542.5(5)
_cod_original_sg_symbol_Hall '-P 2yb c'
_cod_original_sg_symbol_H-M P21/c
_cod_database_code 2206936
_cod_database_fobs_code 2206936

loop_
_symmetry_equiv_pos_as_xyz
'x, y, z'
'-x, y+1/2, -z+1/2'
'-x, -y, -z'
'x, -y-1/2, z-1/2'

loop_
_atom_site_label
_atom_site_fract_x
_atom_site_fract_y
_atom_site_fract_z
_atom_site_U_iso_or_equiv
_atom_site_adp_type
_atom_site_calc_flag
_atom_site_refinement_flags
_atom_site_occupancy
_atom_site_type_symbol
S1 0.49983(10) 0.31043(3) 0.47413(9) 0.0475(2) Uani d . 1 S
Cl1 0.20912(12) 0.46420(3) 0.64374(8) 0.0635(3) Uani d . 1 Cl
Cl2 0.26195(13) 0.51360(4) 1.25679(10) 0.0725(3) Uani d . 1 Cl
O1 0.8175(2) 0.26011(6) 0.5168(2) 0.0389(4) Uani d . 1 O
O2 0.4529(3) 0.30945(7) 0.8152(2) 0.0594(6) Uani d . 1 O
N1 0.8287(3) 0.33526(8) 0.6529(3) 0.0418(5) Uani d . 1 N
N2 1.0024(3) 0.30981(8) 0.6816(2) 0.0413(5) Uani d . 1 N
N3 1.0583(3) 0.17445(8) 0.6414(2) 0.0348(5) Uani d . 1 N
N4 1.0617(3) 0.16429(9) 0.7998(3) 0.0489(6) Uani d . 1 N
N5 0.9179(3) 0.09881(9) 0.6516(3) 0.0522(6) Uani d . 1 N
C1 0.4360(4) 0.36590(10) 0.5891(3) 0.0396(6) Uani d . 1 C
H1A 0.5251 0.3941 0.5830 0.048 Uiso calc R 1 H
H1B 0.3170 0.3790 0.5411 0.048 Uiso calc R 1 H
C2 0.4249(3) 0.35352(10) 0.7635(3) 0.0389(6) Uani d . 1 C
C3 0.3839(3) 0.39733(10) 0.8748(3) 0.0364(6) Uani d . 1 C
C4 0.2895(3) 0.44484(10) 0.8380(3) 0.0390(6) Uani d . 1 C
C5 0.2521(4) 0.48029(10) 0.9551(3) 0.0437(6) Uani d . 1 C
H5 0.1862 0.5112 0.9279 0.052 Uiso calc R 1 H
C6 0.3135(4) 0.46912(11) 1.1113(3) 0.0458(7) Uani d . 1 C
C7 0.4119(4) 0.42401(12) 1.1544(3) 0.0514(7) Uani d . 1 C
H7 0.4563 0.4176 1.2610 0.062 Uiso calc R 1 H
C8 0.4439(4) 0.38849(11) 1.0372(3) 0.0458(7) Uani d . 1 C
H8 0.5077 0.3574 1.0669 0.055 Uiso calc R 1 H
C9 0.7275(3) 0.30448(9) 0.5574(3) 0.0361(6) Uani d . 1 C
C10 0.9885(3) 0.26711(10) 0.6000(3) 0.0348(6) Uani d . 1 C
C11 1.1267(3) 0.22441(10) 0.5879(3) 0.0406(6) Uani d . 1 C
H11A 1.1514 0.2211 0.4779 0.049 Uiso calc R 1 H
H11B 1.2413 0.2335 0.6532 0.049 Uiso calc R 1 H
C12 0.9718(4) 0.13549(10) 0.5575(3) 0.0444(6) Uani d . 1 C
H12 0.9519 0.1343 0.4463 0.053 Uiso calc R 1 H
C13 0.9758(4) 0.11856(12) 0.7975(3) 0.0514(7) Uani d . 1 C
H13 0.9561 0.1009 0.8909 0.062 Uiso calc R 1 H

loop_
_atom_site_aniso_label
_atom_site_aniso_U_11
_atom_site_aniso_U_22
_atom_site_aniso_U_33
_atom_site_aniso_U_12
_atom_site_aniso_U_13
_atom_site_aniso_U_23
S1 0.0437(4) 0.0417(4) 0.0543(4) 0.0074(3) -0.0050(3) -0.0131(3)
Cl1 0.0918(6) 0.0580(5) 0.0394(4) 0.0347(4) 0.0034(4) 0.0054(3)
Cl2 0.0855(6) 0.0830(6) 0.0536(5) -0.0218(5) 0.0263(4) -0.0234(4)
O1 0.0383(10) 0.0324(9) 0.0449(10) 0.0029(7) 0.0009(8) -0.0085(8)
O2 0.0743(14) 0.0371(11) 0.0694(14) 0.0104(10) 0.0188(11) 0.0157(10)
N1 0.0425(13) 0.0385(12) 0.0437(13) 0.0021(10) 0.0032(10) -0.0089(10)
N2 0.0390(12) 0.0422(13) 0.0420(12) -0.0014(10) 0.0025(10) -0.0083(10)
N3 0.0355(11) 0.0347(11) 0.0342(11) 0.0045(9) 0.0042(9) -0.0017(9)
N4 0.0623(16) 0.0490(14) 0.0350(12) 0.0005(12) 0.0040(11) 0.0008(11)
N5 0.0537(15) 0.0434(13) 0.0576(15) -0.0030(11) -0.0006(12) 0.0032(12)
C1 0.0385(14) 0.0354(14) 0.0439(15) 0.0066(11) 0.0011(12) -0.0018(11)
C2 0.0298(13) 0.0358(14) 0.0511(16) -0.0002(11) 0.0055(11) 0.0061(12)
C3 0.0312(13) 0.0394(14) 0.0390(14) -0.0035(11) 0.0069(11) 0.0087(11)
C4 0.0410(15) 0.0396(14) 0.0367(14) 0.0010(11) 0.0068(11) 0.0070(11)
C5 0.0469(16) 0.0418(15) 0.0443(16) -0.0006(12) 0.0135(13) 0.0014(12)
C6 0.0464(16) 0.0537(17) 0.0394(15) -0.0170(13) 0.0143(13) -0.0052(13)
C7 0.0515(17) 0.066(2) 0.0353(15) -0.0150(15) 0.0007(13) 0.0082(14)
C8 0.0401(15) 0.0496(16) 0.0470(16) -0.0032(12) 0.0021(12) 0.0160(13)
C9 0.0420(14) 0.0323(13) 0.0346(13) 0.0028(11) 0.0073(11) -0.0011(11)
C10 0.0350(14) 0.0357(14) 0.0340(13) -0.0001(10) 0.0050(11) 0.0008(11)
C11 0.0370(14) 0.0421(15) 0.0432(14) 0.0009(11) 0.0074(12) 0.0001(12)
C12 0.0490(16) 0.0421(15) 0.0401(15) 0.0006(12) -0.0023(12) -0.0044(13)
C13 0.0559(18) 0.0528(18) 0.0464(17) 0.0054(14) 0.0098(14) 0.0092(14)

loop_
_atom_type_symbol
_atom_type_description
_atom_type_scat_dispersion_real
_atom_type_scat_dispersion_imag
_atom_type_scat_source
C C 0.0033 0.0016 'International Tables Vol C Tables 4.2.6.8 and 6.1.1.4'
H H 0.0000 0.0000 'International Tables Vol C Tables 4.2.6.8 and 6.1.1.4'
N N 0.0061 0.0033 'International Tables Vol C Tables 4.2.6.8 and 6.1.1.4'
O O 0.0106 0.0060 'International Tables Vol C Tables 4.2.6.8 and 6.1.1.4'
Cl Cl 0.1484 0.1585 'International Tables Vol C Tables 4.2.6.8 and 6.1.1.4'
S S 0.1246 0.1234 'International Tables Vol C Tables 4.2.6.8 and 6.1.1.4'

loop_
_geom_angle_atom_site_label_1
_geom_angle_atom_site_label_2
_geom_angle_atom_site_label_3
_geom_angle
_geom_angle_publ_flag
C9 S1 C1 98.68(12) yes
C9 O1 C10 101.82(18) yes
C9 N1 N2 105.47(19) ?
C10 N2 N1 106.4(2) ?
C12 N3 N4 109.5(2) ?
C12 N3 C11 129.8(2) ?
N4 N3 C11 120.4(2) ?
C13 N4 N3 101.7(2) ?
C12 N5 C13 102.0(2) ?
C2 C1 S1 114.31(17) ?
C2 C1 H1A 108.7 ?
S1 C1 H1A 108.7 ?
C2 C1 H1B 108.7 ?
S1 C1 H1B 108.7 ?
H1A C1 H1B 107.6 ?
O2 C2 C3 119.5(2) ?
O2 C2 C1 121.0(2) ?
C3 C2 C1 119.5(2) ?
C4 C3 C8 116.0(2) ?
C4 C3 C2 128.5(2) ?
C8 C3 C2 115.4(2) ?
C5 C4 C3 122.1(2) ?
C5 C4 Cl1 114.6(2) ?
C3 C4 Cl1 123.3(2) ?
C6 C5 C4 118.9(3) ?
C6 C5 H5 120.5 ?
C4 C5 H5 120.5 ?
C5 C6 C7 121.7(3) ?
C5 C6 Cl2 118.2(2) ?
C7 C6 Cl2 120.1(2) ?
C6 C7 C8 118.8(3) ?
C6 C7 H7 120.6 ?
C8 C7 H7 120.6 ?
C7 C8 C3 122.5(3) ?
C7 C8 H8 118.8 ?
C3 C8 H8 118.8 ?
N1 C9 O1 113.3(2) ?
N1 C9 S1 130.63(19) ?
O1 C9 S1 116.08(17) ?
N2 C10 O1 113.1(2) ?
N2 C10 C11 129.7(2) ?
O1 C10 C11 117.2(2) ?
N3 C11 C10 110.1(2) ?
N3 C11 H11A 109.6 ?
C10 C11 H11A 109.6 ?
N3 C11 H11B 109.6 ?
C10 C11 H11B 109.6 ?
H11A C11 H11B 108.1 ?
N5 C12 N3 111.2(2) ?
N5 C12 H12 124.4 ?
N3 C12 H12 124.4 ?
N4 C13 N5 115.7(2) ?
N4 C13 H13 122.1 ?
N5 C13 H13 122.1 ?

loop_
_geom_bond_atom_site_label_1
_geom_bond_atom_site_label_2
_geom_bond_distance
_geom_bond_publ_flag
S1 C9 1.730(3) yes
S1 C1 1.797(2) yes
Cl1 C4 1.738(2) ?
Cl2 C6 1.738(3) ?
O1 C9 1.364(3) yes
O1 C10 1.366(3) yes
O2 C2 1.202(3) ?
N1 C9 1.284(3) yes
N1 N2 1.417(3) yes
N2 C10 1.275(3) yes
N3 C12 1.324(3) ?
N3 N4 1.357(3) ?
N3 C11 1.449(3) ?
N4 C13 1.313(4) ?
N5 C12 1.311(3) ?
N5 C13 1.345(4) ?
C1 C2 1.515(4) ?
C1 H1A 0.9700 ?
C1 H1B 0.9700 ?
C2 C3 1.504(3) ?
C3 C4 1.399(3) ?
C3 C8 1.401(3) ?
C4 C5 1.385(3) ?
C5 C6 1.365(4) ?
C5 H5 0.9300 ?
C6 C7 1.371(4) ?
C7 C8 1.375(4) ?
C7 H7 0.9300 ?
C8 H8 0.9300 ?
C10 C11 1.489(3) ?
C11 H11A 0.9700 ?
C11 H11B 0.9700 ?
C12 H12 0.9300 ?
C13 H13 0.9300 ?

loop_
_geom_hbond_atom_site_label_D
_geom_hbond_atom_site_label_H
_geom_hbond_atom_site_label_A
_geom_hbond_site_symmetry_A
_geom_hbond_distance_DH
_geom_hbond_distance_HA
_geom_hbond_distance_DA
_geom_hbond_angle_DHA
C5 H5 N5 2_656 0.93 2.41 3.319(4) 167.2
C1 H1B Cl1 . 0.97 2.48 3.051(2) 117.2

loop_
_geom_torsion_atom_site_label_1
_geom_torsion_atom_site_label_2
_geom_torsion_atom_site_label_3
_geom_torsion_atom_site_label_4
_geom_torsion
C9 N1 N2 C10 0.7(3)
C12 N3 N4 C13 0.5(3)
C11 N3 N4 C13 174.8(2)
C9 S1 C1 C2 -70.0(2)
S1 C1 C2 O2 -1.8(3)
S1 C1 C2 C3 176.37(18)
O2 C2 C3 C4 -156.2(3)
C1 C2 C3 C4 25.6(4)
O2 C2 C3 C8 21.7(3)
C1 C2 C3 C8 -156.5(2)
C8 C3 C4 C5 -2.0(4)
C2 C3 C4 C5 176.0(2)
C8 C3 C4 Cl1 178.23(19)
C2 C3 C4 Cl1 -3.8(4)
C3 C4 C5 C6 1.7(4)
Cl1 C4 C5 C6 -178.5(2)
C4 C5 C6 C7 0.5(4)
C4 C5 C6 Cl2 -179.00(19)
C5 C6 C7 C8 -2.1(4)
Cl2 C6 C7 C8 177.3(2)
C6 C7 C8 C3 1.8(4)
C4 C3 C8 C7 0.2(4)
C2 C3 C8 C7 -178.0(2)
N2 N1 C9 O1 -0.5(3)
N2 N1 C9 S1 179.50(19)
C10 O1 C9 N1 0.2(3)
C10 O1 C9 S1 -179.86(16)
C1 S1 C9 N1 -10.0(3)
C1 S1 C9 O1 170.03(18)
N1 N2 C10 O1 -0.6(3)
N1 N2 C10 C11 -178.3(2)
C9 O1 C10 N2 0.3(3)
C9 O1 C10 C11 178.3(2)
C12 N3 C11 C10 95.6(3)
N4 N3 C11 C10 -77.4(3)
N2 C10 C11 N3 119.4(3)
O1 C10 C11 N3 -58.2(3)
C13 N5 C12 N3 0.7(3)
N4 N3 C12 N5 -0.8(3)
C11 N3 C12 N5 -174.4(2)
N3 N4 C13 N5 -0.1(3)
C12 N5 C13 N4 -0.4(3)

loop_
_cod_related_entry_id
_cod_related_entry_database
_cod_related_entry_code
1 ChemSpider 21128817
